data_7017930
loop_
_publ_author_name
'Wirth, Stefan'
'Barth, Florian'
'Lorenz, Ingo-Peter'

_publ_section_title
;
 1,4-Bis(4-nitrosophenyl)piperazine: novel bridging ligand in dinuclear
 complexes of rhodium(iii) and iridium(iii).
;
_journal_issue 7
_journal_name_full 'Dalton transactions (Cambridge, England : 2003)'
_journal_page_first 2176
_journal_page_last 2186
_journal_paper_doi 10.1039/c1dt11696g
_journal_volume 41
_journal_year 2012
_chemical_formula_moiety 'C16 H16 N4 O2'
_chemical_formula_sum 'C16 H16 N4 O2'
_chemical_formula_weight 296.324
_chemical_name_systematic 1,4-bis(4-nitrosophenyl)piperazine
_space_group_IT_number 14
_symmetry_cell_setting monoclinic
_symmetry_Int_Tables_number 14
_symmetry_space_group_name_Hall '-P 2ybc'
_symmetry_space_group_name_H-M 'P 1 21/c 1'
_atom_sites_solution_hydrogens geom
_atom_sites_solution_primary direct
_atom_sites_solution_secondary difmap
_audit_creation_date 27-Aug-09
_audit_creation_method SHELXL-97
_cell_angle_alpha 90.00
_cell_angle_beta 98.862(2)
_cell_angle_gamma 90.00
_cell_formula_units_Z 6
_cell_length_a 11.0562(3)
_cell_length_b 16.4121(6)
_cell_length_c 11.9365(4)
_cell_measurement_reflns_used 7495
_cell_measurement_temperature 200(2)
_cell_measurement_theta_max 25.350
_cell_measurement_theta_min 3.134
_cell_volume 2140.09(12)
_computing_cell_refinement 'HKL Scalepack (Otwinowski & Minor 1997)'
_computing_data_collection 'Collect (Bruker AXS BV, 1997-2004)'
_computing_data_reduction 'HKL Denzo and Scalepack (Otwinowski & Minor 1997)'
_computing_molecular_graphics
;
Ortep-3 for Windows: L. J. Farrugia, J. Appl. Cryst. 1997, 30, 565
;
_computing_structure_refinement 'SHELXL-97 (Sheldrick, 1997)'
_computing_structure_solution 'SHELXS-97 (Sheldrick, 1990)'
_diffrn_ambient_temperature 200(2)
_diffrn_detector_area_resol_mean 9
_diffrn_measured_fraction_theta_full 0.995
_diffrn_measured_fraction_theta_max 0.995
_diffrn_measurement_device '95mm CCD camera on \k-goniostat'
_diffrn_measurement_device_type KappaCCD
_diffrn_measurement_method 'CCD; rotation images; thick slices'
_diffrn_radiation_collimation 0.25
_diffrn_radiation_monochromator graphite
_diffrn_radiation_probe x-ray
_diffrn_radiation_type MoK\a
_diffrn_radiation_wavelength 0.71073
_diffrn_reflns_av_R_equivalents 0.0438
_diffrn_reflns_av_sigmaI/netI 0.0447
_diffrn_reflns_limit_h_max 12
_diffrn_reflns_limit_h_min -13
_diffrn_reflns_limit_k_max 19
_diffrn_reflns_limit_k_min -19
_diffrn_reflns_limit_l_max 14
_diffrn_reflns_limit_l_min -14
_diffrn_reflns_number 13973
_diffrn_reflns_theta_full 25.34
_diffrn_reflns_theta_max 25.34
_diffrn_reflns_theta_min 3.41
_diffrn_source 'rotating anode X-ray tube'
_diffrn_source_current 55.00
_diffrn_source_power 3.025
_diffrn_source_voltage 55.00
_exptl_absorpt_coefficient_mu 0.095
_exptl_absorpt_correction_type none
_exptl_crystal_colour green
_exptl_crystal_density_diffrn 1.37956
_exptl_crystal_density_method 'not measured'
_exptl_crystal_description rod
_exptl_crystal_F_000 936
_exptl_crystal_recrystallization_method 'slow isothermic diffusion of n-pentane into a solution in acetone'
_exptl_crystal_size_max 0.24
_exptl_crystal_size_mid 0.06
_exptl_crystal_size_min 0.04
_refine_diff_density_max 0.284
_refine_diff_density_min -0.207
_refine_diff_density_rms 0.043
_refine_ls_extinction_method none
_refine_ls_goodness_of_fit_ref 1.033
_refine_ls_hydrogen_treatment constr
_refine_ls_matrix_type full
_refine_ls_number_parameters 298
_refine_ls_number_reflns 3903
_refine_ls_number_restraints 0
_refine_ls_restrained_S_all 1.033
_refine_ls_R_factor_all 0.0793
_refine_ls_R_factor_gt 0.0449
_refine_ls_shift/su_max 0.000
_refine_ls_shift/su_mean 0.000
_refine_ls_structure_factor_coef Fsqd
_refine_ls_weighting_details 'calc w=1/[\s^2^(Fo^2^)+(0.0627P)^2^+0.1277P] where P=(Fo^2^+2Fc^2^)/3'
_refine_ls_weighting_scheme calc
_refine_ls_wR_factor_gt 0.1064
_refine_ls_wR_factor_ref 0.1263
_reflns_number_gt 2535
_reflns_number_total 3903
_reflns_threshold_expression >2sigma(I)
_cod_data_source_file c1dt11696g.txt
_cod_data_source_block 4_CCDC-000000
_cod_original_sg_symbol_Hall -P2ybc
_cod_original_sg_symbol_H-M 'P 21/c'
_cod_database_code 7017930
_kl_diffrn_measurement_scan_angle phi/omega-scan
_kl_diffrn_measurement_scan_step_degree 1.5
_kl_diffrn_measurement_scan_time_per_degree 25
_kl_diffrn_measurement_detector_distance 30

loop_
_symmetry_equiv_pos_as_xyz
'x, y, z'
'-x, y+1/2, -z+1/2'
'-x, -y, -z'
'x, -y-1/2, z-1/2'

loop_
_atom_site_label
_atom_site_type_symbol
_atom_site_fract_x
_atom_site_fract_y
_atom_site_fract_z
_atom_site_U_iso_or_equiv
_atom_site_adp_type
_atom_site_occupancy
_atom_site_symmetry_multiplicity
_atom_site_calc_flag
_atom_site_refinement_flags
O1 O -0.36622(14) 0.28014(9) 0.88708(14) 0.0662(5) Uani 1 1 d .
O2 O 0.85379(11) -0.03184(9) 0.60215(12) 0.0559(4) Uani 1 1 d .
N1 N 0.11074(12) 0.16554(9) 0.70977(13) 0.0404(4) Uani 1 1 d .
N2 N 0.32684(12) 0.08392(9) 0.65798(12) 0.0374(4) Uani 1 1 d .
N3 N -0.26133(17) 0.30883(12) 0.90791(15) 0.0568(5) Uani 1 1 d .
N4 N 0.76996(13) -0.06966(10) 0.63955(13) 0.0468(4) Uani 1 1 d .
C1 C 0.01796(15) 0.19953(11) 0.75690(15) 0.0364(4) Uani 1 1 d .
C2 C -0.10056(15) 0.16433(11) 0.74144(15) 0.0376(5) Uani 1 1 d .
H2 H -0.1162 0.1166 0.6964 0.045 Uiso 1 1 calc R
C3 C -0.19232(16) 0.19809(12) 0.79039(15) 0.0397(5) Uani 1 1 d .
H3 H -0.2712 0.1737 0.7793 0.048 Uiso 1 1 calc R
C4 C -0.17128(17) 0.26831(12) 0.85668(15) 0.0421(5) Uani 1 1 d .
C5 C -0.05657(17) 0.30425(13) 0.87035(16) 0.0477(5) Uani 1 1 d .
H5 H -0.0425 0.3525 0.9144 0.057 Uiso 1 1 calc R
C6 C 0.03707(17) 0.27166(12) 0.82175(16) 0.0438(5) Uani 1 1 d .
H6 H 0.1148 0.2976 0.8317 0.053 Uiso 1 1 calc R
C7 C 0.22736(15) 0.20814(12) 0.71205(18) 0.0456(5) Uani 1 1 d .
H7A H 0.2743 0.2061 0.7897 0.055 Uiso 1 1 calc R
H7B H 0.2117 0.2661 0.6916 0.055 Uiso 1 1 calc R
C8 C 0.30169(17) 0.16951(11) 0.62988(18) 0.0469(5) Uani 1 1 d .
H8A H 0.2562 0.1737 0.5519 0.056 Uiso 1 1 calc R
H8B H 0.3799 0.1993 0.6324 0.056 Uiso 1 1 calc R
C9 C 0.22615(14) 0.03926(11) 0.69764(17) 0.0411(5) Uani 1 1 d .
H9A H 0.2431 0.0339 0.7812 0.049 Uiso 1 1 calc R
H9B H 0.2206 -0.0162 0.6646 0.049 Uiso 1 1 calc R
C10 C 0.10547(15) 0.08322(11) 0.66381(17) 0.0412(5) Uani 1 1 d .
H10A H 0.0861 0.0857 0.5801 0.049 Uiso 1 1 calc R
H10B H 0.0393 0.0525 0.6922 0.049 Uiso 1 1 calc R
C11 C 0.43518(14) 0.04785(11) 0.65115(14) 0.0326(4) Uani 1 1 d .
C12 C 0.52762(15) 0.08829(11) 0.60087(14) 0.0355(4) Uani 1 1 d .
H12 H 0.5128 0.1416 0.5708 0.043 Uiso 1 1 calc R
C13 C 0.63689(15) 0.05130(12) 0.59552(14) 0.0366(5) Uani 1 1 d .
H13 H 0.6973 0.0791 0.5616 0.044 Uiso 1 1 calc R
C14 C 0.66128(14) -0.02712(12) 0.63941(14) 0.0354(4) Uani 1 1 d .
C15 C 0.56933(15) -0.06830(12) 0.68618(14) 0.0379(4) Uani 1 1 d .
H15 H 0.5838 -0.1223 0.7136 0.046 Uiso 1 1 calc R
C16 C 0.46000(15) -0.03208(11) 0.69278(15) 0.0356(4) Uani 1 1 d .
H16 H 0.3996 -0.0608 0.7257 0.043 Uiso 1 1 calc R
O3 O 0.33538(12) 0.35184(10) 0.48558(13) 0.0616(4) Uani 1 1 d .
N5 N 0.88295(12) 0.46381(10) 0.50683(12) 0.0397(4) Uani 1 1 d .
N6 N 0.42967(15) 0.32777(11) 0.54744(14) 0.0508(5) Uani 1 1 d .
C17 C 0.77123(15) 0.42807(11) 0.51131(14) 0.0345(4) Uani 1 1 d .
C18 C 0.66464(15) 0.45319(12) 0.43837(15) 0.0403(5) Uani 1 1 d .
H18 H 0.6711 0.4933 0.3823 0.048 Uiso 1 1 calc R
C19 C 0.55271(16) 0.42100(12) 0.44694(15) 0.0400(5) Uani 1 1 d .
H19 H 0.4826 0.4387 0.3966 0.048 Uiso 1 1 calc R
C20 C 0.54015(16) 0.36235(11) 0.52884(15) 0.0378(5) Uani 1 1 d .
C21 C 0.64457(16) 0.33561(12) 0.59935(15) 0.0406(5) Uani 1 1 d .
H21 H 0.6373 0.2948 0.6543 0.049 Uiso 1 1 calc R
C22 C 0.75766(16) 0.36693(12) 0.59121(15) 0.0394(5) Uani 1 1 d .
H22 H 0.8276 0.3472 0.6399 0.047 Uiso 1 1 calc R
C23 C 0.99715(15) 0.41923(12) 0.54159(17) 0.0459(5) Uani 1 1 d .
H23A H 1.0144 0.3850 0.4776 0.055 Uiso 1 1 calc R
H23B H 0.9867 0.3825 0.6052 0.055 Uiso 1 1 calc R
C24 C 0.89609(16) 0.52619(13) 0.42233(16) 0.0480(5) Uani 1 1 d .
H24A H 0.8205 0.5594 0.4087 0.058 Uiso 1 1 calc R
H24B H 0.9062 0.4994 0.3500 0.058 Uiso 1 1 calc R

loop_
_atom_site_aniso_label
_atom_site_aniso_U_11
_atom_site_aniso_U_22
_atom_site_aniso_U_33
_atom_site_aniso_U_23
_atom_site_aniso_U_13
_atom_site_aniso_U_12
O1 0.0663(10) 0.0589(11) 0.0811(11) 0.0195(9) 0.0354(9) 0.0193(8)
O2 0.0389(7) 0.0638(11) 0.0662(10) -0.0124(8) 0.0114(7) -0.0030(7)
N1 0.0325(8) 0.0348(10) 0.0540(10) -0.0060(8) 0.0069(7) -0.0047(7)
N2 0.0329(8) 0.0307(10) 0.0494(9) 0.0063(7) 0.0087(7) -0.0030(7)
N3 0.0686(12) 0.0530(12) 0.0525(11) 0.0095(9) 0.0209(10) 0.0197(10)
N4 0.0373(9) 0.0551(12) 0.0469(10) -0.0105(9) 0.0033(7) 0.0006(8)
C1 0.0374(10) 0.0350(12) 0.0358(10) 0.0018(9) 0.0025(8) 0.0012(8)
C2 0.0378(10) 0.0325(11) 0.0419(11) 0.0001(9) 0.0039(8) -0.0003(8)
C3 0.0402(10) 0.0364(12) 0.0430(11) 0.0099(9) 0.0076(8) 0.0041(9)
C4 0.0537(12) 0.0378(13) 0.0356(11) 0.0045(9) 0.0096(9) 0.0106(9)
C5 0.0593(13) 0.0403(13) 0.0413(11) -0.0042(9) 0.0011(10) 0.0070(10)
C6 0.0425(11) 0.0406(13) 0.0459(12) -0.0052(10) -0.0008(9) -0.0028(9)
C7 0.0381(10) 0.0324(12) 0.0662(14) -0.0014(10) 0.0075(9) -0.0040(8)
C8 0.0429(11) 0.0332(12) 0.0663(14) 0.0083(10) 0.0140(10) 0.0002(9)
C9 0.0339(9) 0.0345(11) 0.0561(12) 0.0017(9) 0.0111(8) -0.0043(8)
C10 0.0358(10) 0.0367(12) 0.0515(12) -0.0077(9) 0.0075(9) -0.0049(8)
C11 0.0318(9) 0.0339(11) 0.0312(10) -0.0034(8) 0.0017(7) -0.0034(8)
C12 0.0360(10) 0.0338(11) 0.0356(10) -0.0006(8) 0.0018(8) -0.0051(8)
C13 0.0321(9) 0.0435(13) 0.0336(10) -0.0032(9) 0.0035(7) -0.0087(8)
C14 0.0327(9) 0.0397(12) 0.0317(10) -0.0078(9) -0.0014(7) -0.0002(8)
C15 0.0417(10) 0.0347(11) 0.0356(10) -0.0013(8) 0.0003(8) -0.0007(9)
C16 0.0365(9) 0.0343(11) 0.0353(10) -0.0001(8) 0.0035(8) -0.0053(8)
O3 0.0480(9) 0.0683(11) 0.0659(10) 0.0063(8) 0.0003(7) -0.0120(7)
N5 0.0366(8) 0.0402(10) 0.0419(9) 0.0135(7) 0.0047(7) 0.0028(7)
N6 0.0501(10) 0.0514(12) 0.0503(11) 0.0018(9) 0.0059(8) -0.0113(9)
C17 0.0394(10) 0.0345(11) 0.0302(10) 0.0013(8) 0.0073(8) 0.0008(8)
C18 0.0416(10) 0.0439(13) 0.0358(10) 0.0097(9) 0.0074(8) 0.0021(9)
C19 0.0412(10) 0.0434(12) 0.0346(10) 0.0041(9) 0.0035(8) 0.0022(9)
C20 0.0443(11) 0.0337(11) 0.0357(11) -0.0023(9) 0.0075(8) -0.0054(9)
C21 0.0512(11) 0.0356(12) 0.0351(10) 0.0047(9) 0.0068(9) -0.0027(9)
C22 0.0439(11) 0.0396(12) 0.0336(10) 0.0050(9) 0.0029(8) 0.0011(9)
C23 0.0400(10) 0.0421(13) 0.0544(13) 0.0136(10) 0.0030(9) 0.0033(9)
C24 0.0444(11) 0.0500(14) 0.0489(12) 0.0163(10) 0.0045(9) 0.0010(10)

loop_
_atom_type_symbol
_atom_type_description
_atom_type_scat_dispersion_real
_atom_type_scat_dispersion_imag
_atom_type_scat_source
C C 0.0033 0.0016 'International Tables Vol C Tables 4.2.6.8 and 6.1.1.4'
H H 0.0000 0.0000 'International Tables Vol C Tables 4.2.6.8 and 6.1.1.4'
N N 0.0061 0.0033 'International Tables Vol C Tables 4.2.6.8 and 6.1.1.4'
O O 0.0106 0.0060 'International Tables Vol C Tables 4.2.6.8 and 6.1.1.4'

loop_
_exptl_crystal_face_index_h
_exptl_crystal_face_index_k
_exptl_crystal_face_index_l
_exptl_crystal_face_perp_dist
0 1 0 0.035000
0 -1 0 0.020000
0 0 1 0.020000
0 0 -1 0.020000
-1 0 0 0.113000
8 0 -1 0.129000

loop_
_geom_angle_atom_site_label_1
_geom_angle_atom_site_label_2
_geom_angle_atom_site_label_3
_geom_angle
_geom_angle_site_symmetry_1
_geom_angle_site_symmetry_3
C1 N1 C10 123.12(14) . .
C1 N1 C7 120.92(15) . .
C10 N1 C7 115.74(13) . .
C11 N2 C8 123.17(14) . .
C11 N2 C9 121.57(15) . .
C8 N2 C9 115.24(13) . .
O1 N3 C4 115.72(18) . .
O2 N4 C14 115.94(16) . .
N1 C1 C6 120.71(16) . .
N1 C1 C2 121.24(17) . .
C6 C1 C2 118.04(16) . .
C3 C2 C1 120.80(18) . .
C3 C2 H2 119.6 . .
C1 C2 H2 119.6 . .
C2 C3 C4 120.53(17) . .
C2 C3 H3 119.7 . .
C4 C3 H3 119.7 . .
C5 C4 C3 119.17(16) . .
C5 C4 N3 116.24(18) . .
C3 C4 N3 124.52(18) . .
C6 C5 C4 121.42(19) . .
C6 C5 H5 119.3 . .
C4 C5 H5 119.3 . .
C5 C6 C1 120.00(17) . .
C5 C6 H6 120.0 . .
C1 C6 H6 120.0 . .
N1 C7 C8 110.67(16) . .
N1 C7 H7A 109.5 . .
C8 C7 H7A 109.5 . .
N1 C7 H7B 109.5 . .
C8 C7 H7B 109.5 . .
H7A C7 H7B 108.1 . .
N2 C8 C7 110.93(15) . .
N2 C8 H8A 109.5 . .
C7 C8 H8A 109.5 . .
N2 C8 H8B 109.5 . .
C7 C8 H8B 109.5 . .
H8A C8 H8B 108.0 . .
N2 C9 C10 110.84(15) . .
N2 C9 H9A 109.5 . .
C10 C9 H9A 109.5 . .
N2 C9 H9B 109.5 . .
C10 C9 H9B 109.5 . .
H9A C9 H9B 108.1 . .
N1 C10 C9 111.03(15) . .
N1 C10 H10A 109.4 . .
C9 C10 H10A 109.4 . .
N1 C10 H10B 109.4 . .
C9 C10 H10B 109.4 . .
H10A C10 H10B 108.0 . .
N2 C11 C16 120.76(15) . .
N2 C11 C12 121.43(16) . .
C16 C11 C12 117.81(15) . .
C13 C12 C11 120.69(17) . .
C13 C12 H12 119.7 . .
C11 C12 H12 119.7 . .
C12 C13 C14 120.88(15) . .
C12 C13 H13 119.6 . .
C14 C13 H13 119.6 . .
N4 C14 C13 125.39(16) . .
N4 C14 C15 115.85(17) . .
C13 C14 C15 118.75(15) . .
C16 C15 C14 121.09(18) . .
C16 C15 H15 119.5 . .
C14 C15 H15 119.5 . .
C15 C16 C11 120.73(16) . .
C15 C16 H16 119.6 . .
C11 C16 H16 119.6 . .
C17 N5 C24 120.75(14) . .
C17 N5 C23 121.10(15) . .
C24 N5 C23 111.92(13) . .
O3 N6 C20 116.73(17) . .
N5 C17 C22 121.34(16) . .
N5 C17 C18 121.31(16) . .
C22 C17 C18 117.32(16) . .
C19 C18 C17 121.37(17) . .
C19 C18 H18 119.3 . .
C17 C18 H18 119.3 . .
C18 C19 C20 120.64(17) . .
C18 C19 H19 119.7 . .
C20 C19 H19 119.7 . .
C21 C20 C19 118.63(17) . .
C21 C20 N6 116.15(17) . .
C19 C20 N6 125.22(17) . .
C22 C21 C20 121.36(18) . .
C22 C21 H21 119.3 . .
C20 C21 H21 119.3 . .
C21 C22 C17 120.63(17) . .
C21 C22 H22 119.7 . .
C17 C22 H22 119.7 . .
N5 C23 C24 113.05(17) . 3_766
N5 C23 H23A 109.0 . .
C24 C23 H23A 109.0 3_766 .
N5 C23 H23B 109.0 . .
C24 C23 H23B 109.0 3_766 .
H23A C23 H23B 107.8 . .
N5 C24 C23 112.35(15) . 3_766
N5 C24 H24A 109.1 . .
C23 C24 H24A 109.1 3_766 .
N5 C24 H24B 109.1 . .
C23 C24 H24B 109.1 3_766 .
H24A C24 H24B 107.9 . .

loop_
_geom_bond_atom_site_label_1
_geom_bond_atom_site_label_2
_geom_bond_distance
_geom_bond_site_symmetry_2
O1 N3 1.241(2) .
O2 N4 1.2535(18) .
N1 C1 1.363(2) .
N1 C10 1.456(2) .
N1 C7 1.463(2) .
N2 C11 1.350(2) .
N2 C8 1.461(2) .
N2 C9 1.471(2) .
N3 C4 1.412(2) .
N4 C14 1.389(2) .
C1 C6 1.412(3) .
C1 C2 1.418(2) .
C2 C3 1.364(2) .
C2 H2 0.9500 .
C3 C4 1.397(3) .
C3 H3 0.9500 .
C4 C5 1.385(3) .
C5 C6 1.371(2) .
C5 H5 0.9500 .
C6 H6 0.9500 .
C7 C8 1.513(3) .
C7 H7A 0.9900 .
C7 H7B 0.9900 .
C8 H8A 0.9900 .
C8 H8B 0.9900 .
C9 C10 1.516(2) .
C9 H9A 0.9900 .
C9 H9B 0.9900 .
C10 H10A 0.9900 .
C10 H10B 0.9900 .
C11 C16 1.415(2) .
C11 C12 1.426(2) .
C12 C13 1.362(2) .
C12 H12 0.9500 .
C13 C14 1.400(3) .
C13 H13 0.9500 .
C14 C15 1.406(2) .
C15 C16 1.360(2) .
C15 H15 0.9500 .
C16 H16 0.9500 .
O3 N6 1.245(2) .
N5 C17 1.376(2) .
N5 C24 1.460(2) .
N5 C23 1.463(2) .
N6 C20 1.395(2) .
C17 C22 1.408(2) .
C17 C18 1.414(2) .
C18 C19 1.364(2) .
C18 H18 0.9500 .
C19 C20 1.394(2) .
C19 H19 0.9500 .
C20 C21 1.391(2) .
C21 C22 1.369(2) .
C21 H21 0.9500 .
C22 H22 0.9500 .
C23 C24 1.492(3) 3_766
C23 H23A 0.9900 .
C23 H23B 0.9900 .
C24 C23 1.492(3) 3_766
C24 H24A 0.9900 .
C24 H24B 0.9900 .

loop_
_geom_torsion_atom_site_label_1
_geom_torsion_atom_site_label_2
_geom_torsion_atom_site_label_3
_geom_torsion_atom_site_label_4
_geom_torsion
_geom_torsion_site_symmetry_4
C10 N1 C1 C6 166.15(17) .
C7 N1 C1 C6 -8.2(3) .
C10 N1 C1 C2 -14.6(3) .
C7 N1 C1 C2 171.08(16) .
N1 C1 C2 C3 178.98(16) .
C6 C1 C2 C3 -1.7(3) .
C1 C2 C3 C4 0.1(3) .
C2 C3 C4 C5 1.3(3) .
C2 C3 C4 N3 178.09(17) .
O1 N3 C4 C5 174.03(17) .
O1 N3 C4 C3 -2.9(3) .
C3 C4 C5 C6 -1.0(3) .
N3 C4 C5 C6 -178.15(17) .
C4 C5 C6 C1 -0.6(3) .
N1 C1 C6 C5 -178.78(17) .
C2 C1 C6 C5 1.9(3) .
C1 N1 C7 C8 -165.33(16) .
C10 N1 C7 C8 19.9(2) .
C11 N2 C8 C7 -140.52(17) .
C9 N2 C8 C7 38.0(2) .
N1 C7 C8 N2 -59.4(2) .
C11 N2 C9 C10 -162.46(16) .
C8 N2 C9 C10 19.0(2) .
C1 N1 C10 C9 -137.50(17) .
C7 N1 C10 C9 37.1(2) .
N2 C9 C10 N1 -58.4(2) .
C8 N2 C11 C16 171.98(17) .
C9 N2 C11 C16 -6.4(3) .
C8 N2 C11 C12 -8.7(3) .
C9 N2 C11 C12 172.86(15) .
N2 C11 C12 C13 179.42(16) .
C16 C11 C12 C13 -1.3(2) .
C11 C12 C13 C14 -0.2(3) .
O2 N4 C14 C13 3.8(3) .
O2 N4 C14 C15 -177.19(14) .
C12 C13 C14 N4 -179.11(16) .
C12 C13 C14 C15 2.0(3) .
N4 C14 C15 C16 178.62(16) .
C13 C14 C15 C16 -2.3(3) .
C14 C15 C16 C11 0.9(3) .
N2 C11 C16 C15 -179.79(16) .
C12 C11 C16 C15 0.9(3) .
C24 N5 C17 C22 179.00(17) .
C23 N5 C17 C22 29.0(3) .
C24 N5 C17 C18 -3.2(3) .
C23 N5 C17 C18 -153.16(17) .
N5 C17 C18 C19 -176.31(17) .
C22 C17 C18 C19 1.6(3) .
C17 C18 C19 C20 0.4(3) .
C18 C19 C20 C21 -1.9(3) .
C18 C19 C20 N6 177.56(17) .
O3 N6 C20 C21 179.30(17) .
O3 N6 C20 C19 -0.2(3) .
C19 C20 C21 C22 1.4(3) .
N6 C20 C21 C22 -178.08(17) .
C20 C21 C22 C17 0.6(3) .
N5 C17 C22 C21 175.85(16) .
C18 C17 C22 C21 -2.1(3) .
C17 N5 C23 C24 -155.67(16) 3_766
C24 N5 C23 C24 51.9(2) 3_766
C17 N5 C24 C23 155.93(16) 3_766
C23 N5 C24 C23 -51.6(2) 3_766
